data_1572622
loop_
_publ_author_name
'Ma, Lin'
'Zhang, Tiexin'
'Li, Mochen'
'Zhang, Xu'
'Li, Lanqiao'
'Shi, Yusheng'
'Cai, Rui'
'Yang, Xueming'
'Duan, Chunying'

_publ_section_title
;
 Electron transport chain-inspired coordination polymers for macroscopic
 spatiotemporal scales of charge separation and transport in
 photocatalysis.
;
_journal_issue 41
_journal_name_full 'Chemical science'
_journal_page_first 17150
_journal_page_last 17160
_journal_paper_doi 10.1039/d4sc05592f
_journal_volume 15
_journal_year 2024
_chemical_formula_sum 'C3.75 H1.75 Cd0.25 N0.75 O1.75 S0.25'
_chemical_formula_weight 121.42
_space_group_crystal_system triclinic
_space_group_IT_number 2
_space_group_name_Hall '-P 1'
_space_group_name_H-M_alt 'P -1'
_atom_sites_solution_hydrogens geom
_audit_creation_method SHELXL-2018/3
_audit_update_record
;
2024-07-11 deposited with the CCDC.	2024-09-19 downloaded from the CCDC.
;
_cell_angle_alpha 108.398(4)
_cell_angle_beta 91.815(4)
_cell_angle_gamma 108.545(4)
_cell_formula_units_Z 8
_cell_length_a 7.7436(17)
_cell_length_b 9.132(2)
_cell_length_c 12.604(3)
_cell_measurement_reflns_used 9850
_cell_measurement_temperature 260(2)
_cell_measurement_theta_max 30.88
_cell_measurement_theta_min 2.51
_cell_volume 793.1(3)
_computing_structure_refinement 'SHELXL-2018/3 (Sheldrick, 2018)'
_diffrn_ambient_temperature 260(2)
_diffrn_measured_fraction_theta_full 1.000
_diffrn_measured_fraction_theta_max 0.991
_diffrn_measurement_device_type 'Bruker APEX-II CCD'
_diffrn_radiation_type MoK\a
_diffrn_radiation_wavelength 0.71073
_diffrn_reflns_av_unetI/netI 0.0572
_diffrn_reflns_Laue_measured_fraction_full 1.000
_diffrn_reflns_Laue_measured_fraction_max 0.991
_diffrn_reflns_number 4977
_diffrn_reflns_point_group_measured_fraction_full 1.000
_diffrn_reflns_point_group_measured_fraction_max 0.991
_diffrn_reflns_theta_full 25.242
_diffrn_reflns_theta_max 30.901
_diffrn_reflns_theta_min 2.505
_exptl_absorpt_coefficient_mu 1.557
_exptl_crystal_colour brown
_exptl_crystal_density_diffrn 2.034
_exptl_crystal_description block
_exptl_crystal_F_000 476
_refine_diff_density_max 1.834
_refine_diff_density_min -1.363
_refine_diff_density_rms 0.170
_refine_ls_extinction_method none
_refine_ls_goodness_of_fit_ref 1.082
_refine_ls_hydrogen_treatment constr
_refine_ls_matrix_type full
_refine_ls_number_parameters 251
_refine_ls_number_reflns 4977
_refine_ls_number_restraints 4
_refine_ls_restrained_S_all 1.085
_refine_ls_R_factor_all 0.0755
_refine_ls_R_factor_gt 0.0513
_refine_ls_shift/su_max 0.000
_refine_ls_shift/su_mean 0.000
_refine_ls_structure_factor_coef Fsqd
_refine_ls_weighting_details 'w=1/[\s^2^(Fo^2^)+(0.0272P)^2^+3.1609P] where P=(Fo^2^+2Fc^2^)/3'
_refine_ls_weighting_scheme calc
_refine_ls_wR_factor_gt 0.1016
_refine_ls_wR_factor_ref 0.1095
_reflns_Friedel_coverage 0.000
_reflns_number_gt 3916
_reflns_number_total 4977
_reflns_threshold_expression 'I > 2\s(I)'
_cod_data_source_file d4sc05592f2.cif
_cod_data_source_block Cd-TzBDP
_cod_depositor_comments 'Adding full bibliography for 1572622.cif.'
_cod_database_code 1572622
_shelx_shelxl_version_number 2018/3
_shelx_space_group_comment
;
The symmetry employed for this shelxl refinement is uniquely defined
by the following loop, which should always be used as a source of
symmetry information in preference to the above space-group names.
They are only intended as comments.
;

loop_
_space_group_symop_operation_xyz
'x, y, z'
'-x, -y, -z'

loop_
_atom_site_label
_atom_site_type_symbol
_atom_site_fract_x
_atom_site_fract_y
_atom_site_fract_z
_atom_site_U_iso_or_equiv
_atom_site_adp_type
_atom_site_occupancy
_atom_site_site_symmetry_order
_atom_site_calc_flag
_atom_site_refinement_flags_posn
_atom_site_refinement_flags_adp
_atom_site_refinement_flags_occupancy
_atom_site_disorder_assembly
_atom_site_disorder_group
S2 S 0.2447(17) 0.6918(17) 0.0835(14) 0.0331(4) Uani 0.087(4) 1 d D . P A 1
N4 N -0.083(3) 0.635(3) -0.016(4) 0.0251(8) Uani 0.087(4) 1 d D . P A 1
S1 S -0.05939(16) 0.70035(17) -0.00850(13) 0.0331(4) Uani 0.913(4) 1 d . . P A 2
N2 N 0.2276(5) 0.6179(7) 0.0712(3) 0.0251(8) Uani 0.913(4) 1 d . . P A 2
O1 O 1.5074(4) 0.6893(4) 0.4619(3) 0.0391(8) Uani 1 1 d . . . . .
Cd1 Cd 0.71547(4) -0.05415(4) 0.53156(3) 0.02415(9) Uani 1 1 d . . . . .
N1 N 0.7290(4) 0.4653(4) 0.2254(3) 0.0197(6) Uani 1 1 d . . . . .
C1 C 1.1703(5) 0.4327(4) 0.4102(3) 0.0174(7) Uani 1 1 d . . . . .
H1 H 1.267526 0.423513 0.449739 0.021 Uiso 1 1 calc R U . . .
O2 O 1.3923(4) 0.8381(3) 0.3950(3) 0.0316(7) Uani 1 1 d . . . . .
C2 C 1.1981(4) 0.5665(4) 0.3744(3) 0.0171(7) Uani 1 1 d . . . . .
N3 N 0.7616(8) -0.0169(6) 0.7638(4) 0.0550(13) Uani 1 1 d . . . . .
O3 O 1.0738(4) 0.1846(3) 0.5094(2) 0.0252(6) Uani 1 1 d . . . . .
C3 C 1.0553(5) 0.5771(4) 0.3107(3) 0.0181(7) Uani 1 1 d . . . . .
H3 H 1.074688 0.664376 0.284137 0.022 Uiso 1 1 calc R U . . .
C4 C 0.8841(5) 0.4554(5) 0.2877(3) 0.0184(7) Uani 1 1 d . . . . .
O4 O 0.7978(4) 0.0683(4) 0.4043(3) 0.0320(7) Uani 1 1 d . . . . .
C6 C 0.9960(5) 0.3122(4) 0.3866(3) 0.0172(7) Uani 1 1 d . . . . .
C5 C 0.8515(5) 0.3255(5) 0.3269(3) 0.0205(7) Uani 1 1 d . . . . .
H5 H 0.733934 0.247652 0.313442 0.025 Uiso 1 1 calc R U . . .
O5 O 0.8862(5) 0.0507(5) 0.7221(3) 0.0494(9) Uani 1 1 d . . . . .
O6 O 0.7747(10) -0.0003(7) 0.8642(4) 0.123(3) Uani 1 1 d . . . . .
C9 C 0.7094(5) 0.6120(5) 0.2410(3) 0.0254(8) Uani 1 1 d . . . . .
H9 H 0.799634 0.708335 0.287696 0.030 Uiso 1 1 calc R U . . .
C8 C 1.3778(5) 0.7076(5) 0.4124(3) 0.0216(7) Uani 1 1 d . . . . .
C7 C 0.9549(5) 0.1773(5) 0.4358(3) 0.0201(7) Uani 1 1 d . . . . .
O7 O 0.6118(6) -0.1065(6) 0.7016(4) 0.0760(16) Uani 1 1 d . . . . .
C10 C 0.5562(5) 0.6188(6) 0.1878(4) 0.0275(9) Uani 1 1 d . . . . .
H10 H 0.544668 0.720222 0.196882 0.033 Uiso 1 1 calc R U . . .
C11 C 0.4186(5) 0.4756(6) 0.1208(3) 0.0247(8) Uani 1 1 d . . . . .
C12 C 0.4452(5) 0.3262(6) 0.1028(4) 0.0310(9) Uani 1 1 d . . . . .
H12 H 0.357558 0.228494 0.055506 0.037 Uiso 1 1 calc R U . . .
C13 C 0.6016(5) 0.3248(5) 0.1555(4) 0.0286(9) Uani 1 1 d . . . . .
H13 H 0.620401 0.225368 0.142889 0.034 Uiso 1 1 calc R U . . .
C14 C 0.2478(5) 0.4816(6) 0.0711(3) 0.0262(8) Uani 1 1 d D . . . .
C15 C 0.0531(5) 0.5811(6) 0.0189(4) 0.0286(9) Uani 1 1 d D . . . .

loop_
_atom_site_aniso_label
_atom_site_aniso_U_11
_atom_site_aniso_U_22
_atom_site_aniso_U_33
_atom_site_aniso_U_23
_atom_site_aniso_U_13
_atom_site_aniso_U_12
S2 0.0194(5) 0.0359(8) 0.0437(7) 0.0170(7) -0.0085(5) 0.0072(5)
N4 0.0131(16) 0.031(2) 0.027(2) 0.0123(18) -0.0054(13) 0.0004(16)
S1 0.0194(5) 0.0359(8) 0.0437(7) 0.0170(7) -0.0085(5) 0.0072(5)
N2 0.0131(16) 0.031(2) 0.027(2) 0.0123(18) -0.0054(13) 0.0004(16)
O1 0.0142(13) 0.0360(17) 0.061(2) 0.0253(16) -0.0144(13) -0.0063(12)
Cd1 0.01599(13) 0.02057(14) 0.03808(18) 0.01665(12) -0.00121(10) 0.00317(10)
N1 0.0123(13) 0.0272(16) 0.0216(16) 0.0148(13) -0.0034(11) 0.0039(12)
C1 0.0125(14) 0.0186(17) 0.0221(18) 0.0085(14) -0.0016(13) 0.0055(13)
O2 0.0221(14) 0.0200(14) 0.0501(19) 0.0142(13) 0.0056(13) 0.0014(11)
C2 0.0104(14) 0.0165(16) 0.0240(18) 0.0089(14) 0.0006(13) 0.0025(12)
N3 0.074(3) 0.039(2) 0.036(2) 0.017(2) -0.011(2) -0.005(2)
O3 0.0242(13) 0.0232(14) 0.0317(15) 0.0136(12) -0.0033(11) 0.0093(11)
C3 0.0134(15) 0.0183(17) 0.0241(18) 0.0119(14) -0.0001(13) 0.0034(13)
C4 0.0112(14) 0.0248(18) 0.0220(18) 0.0126(15) -0.0017(13) 0.0060(13)
O4 0.0173(13) 0.0323(16) 0.0502(19) 0.0291(15) -0.0027(12) -0.0005(11)
C6 0.0117(14) 0.0174(16) 0.0221(18) 0.0092(14) 0.0003(13) 0.0025(12)
C5 0.0096(14) 0.0243(18) 0.0273(19) 0.0128(15) -0.0005(13) 0.0021(13)
O5 0.041(2) 0.051(2) 0.057(2) 0.025(2) 0.0014(18) 0.0111(17)
O6 0.159(6) 0.094(4) 0.045(3) 0.037(3) -0.024(3) -0.059(4)
C9 0.0171(17) 0.029(2) 0.027(2) 0.0095(17) -0.0047(15) 0.0057(15)
C8 0.0114(15) 0.0226(18) 0.027(2) 0.0079(15) 0.0022(13) 0.0010(13)
C7 0.0164(16) 0.0215(18) 0.0281(19) 0.0160(15) 0.0035(14) 0.0068(13)
O7 0.060(3) 0.073(3) 0.063(3) 0.035(2) -0.014(2) -0.029(2)
C10 0.0194(17) 0.037(2) 0.030(2) 0.0138(18) -0.0041(15) 0.0127(16)
C11 0.0148(16) 0.044(2) 0.0198(18) 0.0165(17) 0.0005(14) 0.0103(16)
C12 0.0185(18) 0.035(2) 0.036(2) 0.0160(19) -0.0093(16) 0.0019(16)
C13 0.0215(18) 0.028(2) 0.034(2) 0.0125(18) -0.0082(16) 0.0043(16)
C14 0.0137(16) 0.043(2) 0.0222(19) 0.0142(17) -0.0019(14) 0.0077(16)
C15 0.0205(18) 0.042(2) 0.025(2) 0.0156(18) -0.0005(15) 0.0092(17)

loop_
_atom_type_symbol
_atom_type_description
_atom_type_scat_dispersion_real
_atom_type_scat_dispersion_imag
_atom_type_scat_source
C C 0.0033 0.0016 'International Tables Vol C Tables 4.2.6.8 and 6.1.1.4'
Cd Cd -0.8075 1.2024 'International Tables Vol C Tables 4.2.6.8 and 6.1.1.4'
N N 0.0061 0.0033 'International Tables Vol C Tables 4.2.6.8 and 6.1.1.4'
O O 0.0106 0.0060 'International Tables Vol C Tables 4.2.6.8 and 6.1.1.4'
S S 0.1246 0.1234 'International Tables Vol C Tables 4.2.6.8 and 6.1.1.4'
H H 0.0000 0.0000 'International Tables Vol C Tables 4.2.6.8 and 6.1.1.4'

loop_
_geom_angle_atom_site_label_1
_geom_angle_atom_site_label_2
_geom_angle_atom_site_label_3
_geom_angle
_geom_angle_site_symmetry_1
_geom_angle_site_symmetry_3
_geom_angle_publ_flag
C15 S2 C14 78.3(6) . . ?
C14 N4 C15 117.3(18) 2_565 . ?
C15 S1 C14 86.8(2) . 2_565 ?
C14 N2 C15 108.4(4) . . ?
C8 O1 Cd1 103.1(3) . 1_665 ?
O4 Cd1 O1 115.10(12) . 1_445 ?
O4 Cd1 O3 91.47(11) . 2_756 ?
O1 Cd1 O3 84.13(11) 1_445 2_756 ?
O4 Cd1 O2 82.28(12) . 2_766 ?
O1 Cd1 O2 117.91(11) 1_445 2_766 ?
O3 Cd1 O2 157.71(10) 2_756 2_766 ?
O4 Cd1 O7 161.97(16) . . ?
O1 Cd1 O7 77.11(14) 1_445 . ?
O3 Cd1 O7 103.38(16) 2_756 . ?
O2 Cd1 O7 80.13(16) 2_766 . ?
O4 Cd1 O5 122.75(12) . . ?
O1 Cd1 O5 120.66(13) 1_445 . ?
O3 Cd1 O5 82.41(12) 2_756 . ?
O2 Cd1 O5 83.08(13) 2_766 . ?
O7 Cd1 O5 51.01(13) . . ?
C9 N1 C13 120.7(3) . . ?
C9 N1 C4 120.4(3) . . ?
C13 N1 C4 118.8(3) . . ?
C2 C1 C6 119.7(3) . . ?
C8 O2 Cd1 135.8(3) . 2_766 ?
C1 C2 C3 120.4(3) . . ?
C1 C2 C8 120.1(3) . . ?
C3 C2 C8 119.3(3) . . ?
O5 N3 O6 122.9(5) . . ?
O5 N3 O7 118.2(5) . . ?
O6 N3 O7 118.9(6) . . ?
C7 O3 Cd1 123.4(3) . 2_756 ?
C4 C3 C2 118.7(3) . . ?
C5 C4 C3 121.8(3) . . ?
C5 C4 N1 117.7(3) . . ?
C3 C4 N1 120.5(3) . . ?
C7 O4 Cd1 111.6(2) . . ?
C5 C6 C1 120.1(3) . . ?
C5 C6 C7 118.4(3) . . ?
C1 C6 C7 121.2(3) . . ?
C4 C5 C6 119.2(3) . . ?
N3 O5 Cd1 96.0(3) . . ?
N1 C9 C10 119.9(4) . . ?
O1 C8 O2 122.6(3) . . ?
O1 C8 C2 117.7(3) . . ?
O2 C8 C2 119.7(3) . . ?
O3 C7 O4 124.4(3) . . ?
O3 C7 C6 118.7(3) . . ?
O4 C7 C6 116.8(3) . . ?
N3 O7 Cd1 94.7(3) . . ?
C9 C10 C11 120.4(4) . . ?
C10 C11 C12 118.5(3) . . ?
C10 C11 C14 120.5(4) . . ?
C12 C11 C14 121.0(4) . . ?
C13 C12 C11 119.3(4) . . ?
N1 C13 C12 121.1(4) . . ?
N2 C14 C11 123.0(4) . . ?
N4 C14 C11 133.6(10) 2_565 . ?
N4 C14 S1 13.8(10) 2_565 2_565 ?
C11 C14 S1 119.9(3) . 2_565 ?
N4 C14 S2 110.0(11) 2_565 . ?
C11 C14 S2 116.4(5) . . ?
C15 C15 N2 115.4(5) 2_565 . ?
C15 C15 N4 95.4(10) 2_565 . ?
C15 C15 S2 138.9(7) 2_565 . ?
N4 C15 S2 125.6(11) . . ?
C15 C15 S1 112.3(4) 2_565 . ?
N2 C15 S1 132.3(4) . . ?

loop_
_geom_bond_atom_site_label_1
_geom_bond_atom_site_label_2
_geom_bond_distance
_geom_bond_site_symmetry_2
_geom_bond_publ_flag
S2 C15 1.529(12) . ?
S2 C14 1.885(14) . ?
N4 C14 1.363(19) 2_565 ?
N4 C15 1.413(19) . ?
S1 C15 1.699(4) . ?
S1 C14 1.752(4) 2_565 ?
N2 C14 1.303(6) . ?
N2 C15 1.374(5) . ?
O1 C8 1.247(5) . ?
O1 Cd1 2.251(3) 1_665 ?
Cd1 O4 2.230(3) . ?
Cd1 O3 2.292(3) 2_756 ?
Cd1 O2 2.321(3) 2_766 ?
Cd1 O7 2.445(5) . ?
Cd1 O5 2.445(4) . ?
N1 C9 1.349(5) . ?
N1 C13 1.350(5) . ?
N1 C4 1.457(4) . ?
C1 C2 1.389(5) . ?
C1 C6 1.395(5) . ?
O2 C8 1.251(5) . ?
C2 C3 1.392(5) . ?
C2 C8 1.501(5) . ?
N3 O5 1.202(6) . ?
N3 O6 1.223(6) . ?
N3 O7 1.251(6) . ?
O3 C7 1.256(4) . ?
C3 C4 1.383(5) . ?
C4 C5 1.380(5) . ?
O4 C7 1.257(4) . ?
C6 C5 1.387(5) . ?
C6 C7 1.500(5) . ?
C9 C10 1.373(5) . ?
C10 C11 1.385(6) . ?
C11 C12 1.394(6) . ?
C11 C14 1.469(5) . ?
C12 C13 1.368(5) . ?
C15 C15 1.360(9) 2_565 ?
